data_4075895
loop_
_publ_author_name
'Nakata, Norio'
'Oikawa, Toru'
'Matsumoto, Takeshi'
'Kabe, Yoshio'
'Sekiguchi, Akira'

_publ_section_title
;
 Silyl-Substituted 1,4-Disila(Dewar benzene):&#x00A0; New Synthesis and
 Unexpected Insertion of CO into the Si&#x2212;Si Bond To Form a Disilyl
 Ketone
;
_journal_issue 14
_journal_name_full Organometallics
_journal_page_first 3368
_journal_paper_doi 10.1021/om050261n
_journal_volume 24
_journal_year 2005
_chemical_formula_sum 'C30 H62 Si4'
_chemical_formula_weight 535.16
_chemical_name_common 1,4-Disila(Dewar-benzene)
_chemical_name_systematic
; 
 ? 
;
_space_group_IT_number 14
_symmetry_cell_setting monoclinic
_symmetry_space_group_name_Hall '-P 2ybc'
_symmetry_space_group_name_H-M 'P 1 21/c 1'
_atom_sites_solution_hydrogens geom
_atom_sites_solution_primary direct
_atom_sites_solution_secondary difmap
_audit_creation_method SHELXL-97
_cell_angle_alpha 90.00
_cell_angle_beta 95.1200(6)
_cell_angle_gamma 90.00
_cell_formula_units_Z 8
_cell_length_a 16.5790(16)
_cell_length_b 9.7770(10)
_cell_length_c 42.188(2)
_cell_measurement_temperature 120(2)
_cell_volume 6811.1(10)
_computing_structure_refinement 'SHELXL-97 (Sheldrick, 1997)'
_computing_structure_solution 'SHELXS-97 (Sheldrick, 1990)'
_diffrn_ambient_temperature 120(2)
_diffrn_measured_fraction_theta_full 0.911
_diffrn_measured_fraction_theta_max 0.911
_diffrn_radiation_monochromator graphite
_diffrn_radiation_source 'fine-focus sealed tube'
_diffrn_radiation_type MoK\a
_diffrn_radiation_wavelength 0.71070
_diffrn_reflns_av_R_equivalents 0.0000
_diffrn_reflns_av_sigmaI/netI 0.0571
_diffrn_reflns_limit_h_max 19
_diffrn_reflns_limit_h_min 0
_diffrn_reflns_limit_k_max 11
_diffrn_reflns_limit_k_min 0
_diffrn_reflns_limit_l_max 44
_diffrn_reflns_limit_l_min -47
_diffrn_reflns_number 10937
_diffrn_reflns_theta_full 25.00
_diffrn_reflns_theta_max 25.00
_diffrn_reflns_theta_min 2.14
_exptl_absorpt_coefficient_mu 0.191
_exptl_crystal_colour prism
_exptl_crystal_density_diffrn 1.044
_exptl_crystal_density_method 'not measured'
_exptl_crystal_description yellow
_exptl_crystal_F_000 2384
_exptl_crystal_size_max 0.40
_exptl_crystal_size_mid 0.30
_exptl_crystal_size_min 0.10
_refine_diff_density_max 0.842
_refine_diff_density_min -0.455
_refine_diff_density_rms 0.065
_refine_ls_extinction_method none
_refine_ls_goodness_of_fit_ref 1.020
_refine_ls_hydrogen_treatment mixed
_refine_ls_matrix_type full
_refine_ls_number_parameters 649
_refine_ls_number_reflns 10937
_refine_ls_number_restraints 0
_refine_ls_restrained_S_all 1.020
_refine_ls_R_factor_all 0.1012
_refine_ls_R_factor_gt 0.0665
_refine_ls_shift/su_max 0.001
_refine_ls_shift/su_mean 0.000
_refine_ls_structure_factor_coef Fsqd
_refine_ls_weighting_details 'calc w=1/[\s^2^(Fo^2^)+(0.1033P)^2^+6.7481P] where P=(Fo^2^+2Fc^2^)/3'
_refine_ls_weighting_scheme calc
_refine_ls_wR_factor_gt 0.1689
_refine_ls_wR_factor_ref 0.1941
_reflns_number_gt 7541
_reflns_number_total 10937
_reflns_threshold_expression >2sigma(I)
_cod_data_source_file om050261nsi20050519_093334.cif
_cod_data_source_block a
_cod_original_sg_symbol_H-M P21/c
_cod_database_code 4075895

loop_
_symmetry_equiv_pos_as_xyz
'x, y, z'
'-x, y+1/2, -z+1/2'
'-x, -y, -z'
'x, -y-1/2, z-1/2'

loop_
_atom_site_label
_atom_site_type_symbol
_atom_site_fract_x
_atom_site_fract_y
_atom_site_fract_z
_atom_site_U_iso_or_equiv
_atom_site_adp_type
_atom_site_occupancy
_atom_site_symmetry_multiplicity
_atom_site_calc_flag
_atom_site_refinement_flags
Si1 Si 0.55796(6) 0.15478(11) 0.15518(3) 0.0357(3) Uani 1 1 d .
C1 C 0.4683(2) 0.0662(4) 0.13147(10) 0.0401(9) Uani 1 1 d .
C2 C 0.4949(2) 0.0427(4) 0.10251(10) 0.0362(9) Uani 1 1 d .
Si2 Si 0.60547(6) 0.10614(11) 0.10708(3) 0.0351(3) Uani 1 1 d .
C3 C 0.6632(2) -0.0179(4) 0.13678(10) 0.0405(9) Uani 1 1 d .
C4 C 0.6327(2) 0.0091(4) 0.16490(11) 0.0429(10) Uani 1 1 d .
Si3 Si 0.54040(6) 0.33628(11) 0.19151(3) 0.0357(3) Uani 1 1 d .
C5 C 0.5014(3) 0.2571(5) 0.22788(12) 0.0638(14) Uani 1 1 d .
H1 H 0.5326 0.1769 0.2338 0.096 Uiso 1 1 calc R
H2 H 0.4456 0.2324 0.2233 0.096 Uiso 1 1 calc R
H3 H 0.5064 0.3217 0.2451 0.096 Uiso 1 1 calc R
C6 C 0.4596(2) 0.4631(4) 0.17497(10) 0.0410(9) Uani 1 1 d .
C7 C 0.4917(3) 0.5711(5) 0.15237(12) 0.0651(14) Uani 1 1 d .
H4 H 0.5168 0.5257 0.1356 0.098 Uiso 1 1 calc R
H5 H 0.5308 0.6284 0.1641 0.098 Uiso 1 1 calc R
H6 H 0.4475 0.6261 0.1434 0.098 Uiso 1 1 calc R
C8 C 0.3908(3) 0.3845(6) 0.15714(16) 0.083(2) Uani 1 1 d .
H7 H 0.3704 0.3175 0.1710 0.124 Uiso 1 1 calc R
H8 H 0.4103 0.3396 0.1391 0.124 Uiso 1 1 calc R
H9 H 0.3482 0.4468 0.1500 0.124 Uiso 1 1 calc R
C9 C 0.4251(3) 0.5457(5) 0.20184(12) 0.0585(13) Uani 1 1 d .
H10 H 0.3863 0.6108 0.1928 0.088 Uiso 1 1 calc R
H11 H 0.4684 0.5931 0.2139 0.088 Uiso 1 1 calc R
H12 H 0.3993 0.4846 0.2156 0.088 Uiso 1 1 calc R
C10 C 0.6442(2) 0.4148(5) 0.20336(12) 0.0498(11) Uani 1 1 d .
C11 C 0.6388(3) 0.5372(5) 0.22565(12) 0.0553(12) Uani 1 1 d .
H13 H 0.6922 0.5714 0.2318 0.083 Uiso 1 1 calc R
H14 H 0.6139 0.5092 0.2443 0.083 Uiso 1 1 calc R
H15 H 0.6068 0.6080 0.2149 0.083 Uiso 1 1 calc R
C12 C 0.6968(3) 0.3049(6) 0.22149(16) 0.090(2) Uani 1 1 d .
H16 H 0.7046 0.2294 0.2076 0.135 Uiso 1 1 calc R
H17 H 0.6701 0.2736 0.2394 0.135 Uiso 1 1 calc R
H18 H 0.7484 0.3434 0.2288 0.135 Uiso 1 1 calc R
C13 C 0.6860(3) 0.4596(7) 0.17429(15) 0.085(2) Uani 1 1 d .
H19 H 0.6549 0.5309 0.1633 0.128 Uiso 1 1 calc R
H20 H 0.6900 0.3831 0.1603 0.128 Uiso 1 1 calc R
H21 H 0.7392 0.4930 0.1810 0.128 Uiso 1 1 calc R
C14 C 0.3898(2) 0.0149(5) 0.14348(10) 0.0427(10) Uani 1 1 d .
H22 H 0.3533 0.0916 0.1453 0.051 Uiso 1 1 calc R
H23 H 0.3639 -0.0487 0.1281 0.051 Uiso 1 1 calc R
C15 C 0.4038(2) -0.0552(5) 0.17537(11) 0.0497(11) Uani 1 1 d .
H24 H 0.4378 -0.1336 0.1735 0.075 Uiso 1 1 calc R
H25 H 0.3528 -0.0836 0.1823 0.075 Uiso 1 1 calc R
H26 H 0.4296 0.0073 0.1906 0.075 Uiso 1 1 calc R
C16 C 0.4462(2) -0.0311(4) 0.07544(10) 0.0411(9) Uani 1 1 d .
H27 H 0.3891 -0.0134 0.0770 0.049 Uiso 1 1 calc R
H28 H 0.4603 0.0065 0.0554 0.049 Uiso 1 1 calc R
C17 C 0.4596(3) -0.1842(5) 0.07521(12) 0.0565(12) Uani 1 1 d .
H29 H 0.5160 -0.2029 0.0736 0.085 Uiso 1 1 calc R
H30 H 0.4280 -0.2238 0.0574 0.085 Uiso 1 1 calc R
H31 H 0.4435 -0.2230 0.0946 0.085 Uiso 1 1 calc R
Si4 Si 0.66823(6) 0.22333(12) 0.06648(3) 0.0386(3) Uani 1 1 d .
C18 C 0.7615(2) 0.3048(5) 0.08700(11) 0.0487(11) Uani 1 1 d .
H32 H 0.7960 0.3357 0.0714 0.073 Uiso 1 1 calc R
H33 H 0.7899 0.2391 0.1007 0.073 Uiso 1 1 calc R
H34 H 0.7461 0.3813 0.0994 0.073 Uiso 1 1 calc R
C19 C 0.5980(2) 0.3671(5) 0.05027(10) 0.0428(10) Uani 1 1 d .
C20 C 0.5277(3) 0.3155(6) 0.02655(11) 0.0573(12) Uani 1 1 d .
H35 H 0.5001 0.2419 0.0361 0.086 Uiso 1 1 calc R
H36 H 0.5491 0.2836 0.0075 0.086 Uiso 1 1 calc R
H37 H 0.4904 0.3890 0.0214 0.086 Uiso 1 1 calc R
C21 C 0.6450(3) 0.4790(5) 0.03394(12) 0.0559(12) Uani 1 1 d .
H38 H 0.6079 0.5482 0.0256 0.084 Uiso 1 1 calc R
H39 H 0.6718 0.4392 0.0169 0.084 Uiso 1 1 calc R
H40 H 0.6845 0.5192 0.0492 0.084 Uiso 1 1 calc R
C22 C 0.5597(3) 0.4330(4) 0.07835(11) 0.0477(11) Uani 1 1 d .
H41 H 0.6015 0.4588 0.0945 0.072 Uiso 1 1 calc R
H42 H 0.5238 0.3688 0.0871 0.072 Uiso 1 1 calc R
H43 H 0.5297 0.5128 0.0711 0.072 Uiso 1 1 calc R
C23 C 0.7001(3) 0.0987(5) 0.03506(11) 0.0478(11) Uani 1 1 d .
C24 C 0.7302(3) 0.1739(6) 0.00599(12) 0.0633(14) Uani 1 1 d .
H44 H 0.7730 0.2358 0.0131 0.095 Uiso 1 1 calc R
H45 H 0.6862 0.2242 -0.0048 0.095 Uiso 1 1 calc R
H46 H 0.7500 0.1082 -0.0083 0.095 Uiso 1 1 calc R
C25 C 0.6303(3) 0.0009(5) 0.02362(12) 0.0571(13) Uani 1 1 d .
H47 H 0.6498 -0.0667 0.0097 0.086 Uiso 1 1 calc R
H48 H 0.5873 0.0521 0.0124 0.086 Uiso 1 1 calc R
H49 H 0.6103 -0.0434 0.0417 0.086 Uiso 1 1 calc R
C26 C 0.7709(3) 0.0116(5) 0.04999(13) 0.0591(13) Uani 1 1 d .
H50 H 0.7550 -0.0333 0.0687 0.089 Uiso 1 1 calc R
H51 H 0.8167 0.0695 0.0557 0.089 Uiso 1 1 calc R
H52 H 0.7852 -0.0558 0.0349 0.089 Uiso 1 1 calc R
C27 C 0.7199(3) -0.1359(5) 0.13096(11) 0.0513(11) Uani 1 1 d .
H53 H 0.7680 -0.0998 0.1224 0.062 Uiso 1 1 calc R
H54 H 0.7367 -0.1794 0.1511 0.062 Uiso 1 1 calc R
C28 C 0.6821(3) -0.2431(5) 0.10820(12) 0.0525(11) Uani 1 1 d .
H55 H 0.6354 -0.2815 0.1168 0.079 Uiso 1 1 calc R
H56 H 0.7208 -0.3141 0.1054 0.079 Uiso 1 1 calc R
H57 H 0.6661 -0.2013 0.0880 0.079 Uiso 1 1 calc R
C29 C 0.6416(3) -0.0833(5) 0.19530(13) 0.0642(14) Uani 1 1 d .
H58 H 0.5957 -0.0659 0.2074 0.077 Uiso 1 1 calc R
H59 H 0.6382 -0.1781 0.1885 0.077 Uiso 1 1 calc R
C30 C 0.7154(4) -0.0671(7) 0.21659(16) 0.093(2) Uani 1 1 d .
H60 H 0.7618 -0.0801 0.2048 0.139 Uiso 1 1 calc R
H61 H 0.7161 -0.1336 0.2333 0.139 Uiso 1 1 calc R
H62 H 0.7168 0.0232 0.2256 0.139 Uiso 1 1 calc R
Si5 Si 1.06267(6) 0.41388(11) 0.15485(3) 0.0342(3) Uani 1 1 d .
C31 C 1.1497(2) 0.5432(4) 0.16302(10) 0.0380(9) Uani 1 1 d .
C32 C 1.1694(2) 0.5807(4) 0.13383(10) 0.0359(9) Uani 1 1 d .
Si6 Si 1.09783(6) 0.47111(11) 0.10510(3) 0.0341(3) Uani 1 1 d .
C33 C 0.9914(2) 0.5483(4) 0.10658(10) 0.0418(10) Uani 1 1 d .
C34 C 0.9715(2) 0.5180(4) 0.13608(10) 0.0375(9) Uani 1 1 d .
Si7 Si 1.04615(6) 0.21866(12) 0.18737(3) 0.0367(3) Uani 1 1 d .
C35 C 1.0297(3) 0.2694(5) 0.22949(10) 0.0478(10) Uani 1 1 d .
H63 H 1.0127 0.1909 0.2408 0.072 Uiso 1 1 calc R
H64 H 0.9887 0.3388 0.2291 0.072 Uiso 1 1 calc R
H65 H 1.0793 0.3042 0.2399 0.072 Uiso 1 1 calc R
C36 C 1.1451(2) 0.1167(4) 0.18971(10) 0.0389(9) Uani 1 1 d .
C37 C 1.2162(2) 0.2164(5) 0.19624(11) 0.0489(11) Uani 1 1 d .
H66 H 1.2657 0.1657 0.2003 0.073 Uiso 1 1 calc R
H67 H 1.2077 0.2715 0.2145 0.073 Uiso 1 1 calc R
H68 H 1.2198 0.2745 0.1781 0.073 Uiso 1 1 calc R
C38 C 1.1563(3) 0.0415(5) 0.15863(11) 0.0513(11) Uani 1 1 d .
H69 H 1.2094 0.0018 0.1597 0.077 Uiso 1 1 calc R
H70 H 1.1501 0.1050 0.1412 0.077 Uiso 1 1 calc R
H71 H 1.1163 -0.0293 0.1554 0.077 Uiso 1 1 calc R
C39 C 1.1495(3) 0.0122(5) 0.21723(12) 0.0540(12) Uani 1 1 d .
H72 H 1.1059 -0.0522 0.2137 0.081 Uiso 1 1 calc R
H73 H 1.1450 0.0593 0.2370 0.081 Uiso 1 1 calc R
H74 H 1.2003 -0.0354 0.2181 0.081 Uiso 1 1 calc R
C40 C 0.9523(2) 0.1202(4) 0.16990(10) 0.0400(9) Uani 1 1 d .
C41 C 0.9492(2) 0.1125(5) 0.13345(10) 0.0467(10) Uani 1 1 d .
H75 H 0.9948 0.0614 0.1274 0.070 Uiso 1 1 calc R
H76 H 0.9507 0.2033 0.1249 0.070 Uiso 1 1 calc R
H77 H 0.9000 0.0681 0.1253 0.070 Uiso 1 1 calc R
C42 C 0.9485(3) -0.0263(5) 0.18346(12) 0.0566(12) Uani 1 1 d .
H78 H 0.9550 -0.0227 0.2063 0.085 Uiso 1 1 calc R
H79 H 0.9910 -0.0805 0.1759 0.085 Uiso 1 1 calc R
H80 H 0.8970 -0.0665 0.1766 0.085 Uiso 1 1 calc R
C43 C 0.8759(2) 0.1965(5) 0.17857(12) 0.0508(11) Uani 1 1 d .
H81 H 0.8286 0.1506 0.1691 0.076 Uiso 1 1 calc R
H82 H 0.8769 0.2886 0.1708 0.076 Uiso 1 1 calc R
H83 H 0.8747 0.1976 0.2013 0.076 Uiso 1 1 calc R
C44 C 1.1866(2) 0.6001(5) 0.19458(10) 0.0419(10) Uani 1 1 d .
H84 H 1.2274 0.5366 0.2035 0.050 Uiso 1 1 calc R
H85 H 1.2137 0.6855 0.1906 0.050 Uiso 1 1 calc R
C45 C 1.1269(3) 0.6257(5) 0.21886(11) 0.0540(12) Uani 1 1 d .
H86 H 1.0874 0.6913 0.2106 0.081 Uiso 1 1 calc R
H87 H 1.1551 0.6606 0.2381 0.081 Uiso 1 1 calc R
H88 H 1.1004 0.5416 0.2234 0.081 Uiso 1 1 calc R
C46 C 1.2288(2) 0.6920(4) 0.12656(10) 0.0379(9) Uani 1 1 d .
H89 H 1.2795 0.6497 0.1221 0.045 Uiso 1 1 calc R
H90 H 1.2396 0.7491 0.1453 0.045 Uiso 1 1 calc R
C47 C 1.1989(3) 0.7819(5) 0.09857(11) 0.0486(11) Uani 1 1 d .
H91 H 1.1887 0.7264 0.0799 0.073 Uiso 1 1 calc R
H92 H 1.2394 0.8491 0.0950 0.073 Uiso 1 1 calc R
H93 H 1.1498 0.8269 0.1031 0.073 Uiso 1 1 calc R
Si8 Si 1.13525(6) 0.38149(11) 0.05605(3) 0.0352(3) Uani 1 1 d .
C48 C 1.1182(2) 0.5187(4) 0.02490(10) 0.0444(10) Uani 1 1 d .
H94 H 1.1414 0.6030 0.0330 0.067 Uiso 1 1 calc R
H95 H 1.0611 0.5307 0.0196 0.067 Uiso 1 1 calc R
H96 H 1.1433 0.4923 0.0062 0.067 Uiso 1 1 calc R
C49 C 1.0639(2) 0.2329(4) 0.04291(10) 0.0407(9) Uani 1 1 d .
C50 C 1.0645(3) 0.2029(5) 0.00717(10) 0.0482(11) Uani 1 1 d .
H97 H 1.1187 0.1824 0.0024 0.072 Uiso 1 1 calc R
H98 H 1.0451 0.2815 -0.0048 0.072 Uiso 1 1 calc R
H99 H 1.0300 0.1261 0.0016 0.072 Uiso 1 1 calc R
C51 C 1.0848(3) 0.1006(5) 0.06183(11) 0.0503(11) Uani 1 1 d .
H100 H 1.0437 0.0332 0.0566 0.075 Uiso 1 1 calc R
H101 H 1.0876 0.1199 0.0842 0.075 Uiso 1 1 calc R
H102 H 1.1362 0.0664 0.0565 0.075 Uiso 1 1 calc R
C52 C 0.9767(2) 0.2735(5) 0.04911(11) 0.0483(11) Uani 1 1 d .
H103 H 0.9617 0.3556 0.0376 0.072 Uiso 1 1 calc R
H104 H 0.9740 0.2891 0.0715 0.072 Uiso 1 1 calc R
H105 H 0.9402 0.2011 0.0422 0.072 Uiso 1 1 calc R
C53 C 1.2477(2) 0.3354(4) 0.05990(10) 0.0411(9) Uani 1 1 d .
C54 C 1.2706(3) 0.2520(5) 0.09034(11) 0.0517(12) Uani 1 1 d .
H106 H 1.2422 0.1663 0.0891 0.078 Uiso 1 1 calc R
H107 H 1.2560 0.3023 0.1085 0.078 Uiso 1 1 calc R
H108 H 1.3279 0.2353 0.0924 0.078 Uiso 1 1 calc R
C55 C 1.2719(3) 0.2524(5) 0.03124(11) 0.0530(12) Uani 1 1 d .
H109 H 1.3297 0.2419 0.0327 0.079 Uiso 1 1 calc R
H110 H 1.2543 0.2997 0.0119 0.079 Uiso 1 1 calc R
H111 H 1.2468 0.1639 0.0312 0.079 Uiso 1 1 calc R
C56 C 1.2974(2) 0.4681(5) 0.06173(12) 0.0510(11) Uani 1 1 d .
H112 H 1.2822 0.5228 0.0791 0.076 Uiso 1 1 calc R
H113 H 1.2871 0.5181 0.0422 0.076 Uiso 1 1 calc R
H114 H 1.3540 0.4463 0.0650 0.076 Uiso 1 1 calc R
C57 C 0.9391(3) 0.6313(5) 0.08233(11) 0.0539(12) Uani 1 1 d .
H115 H 0.9432 0.5931 0.0613 0.065 Uiso 1 1 calc R
H116 H 0.8830 0.6249 0.0870 0.065 Uiso 1 1 calc R
C58 C 0.9630(4) 0.7751(6) 0.08228(15) 0.0806(18) Uani 1 1 d .
H117 H 0.9613 0.8123 0.1033 0.121 Uiso 1 1 calc R
H118 H 0.9265 0.8249 0.0676 0.121 Uiso 1 1 calc R
H119 H 1.0171 0.7825 0.0760 0.121 Uiso 1 1 calc R
C59 C 0.8958(2) 0.5689(5) 0.15051(10) 0.0464(11) Uani 1 1 d .
H120 H 0.8767 0.6509 0.1393 0.056 Uiso 1 1 calc R
H121 H 0.8538 0.5000 0.1470 0.056 Uiso 1 1 calc R
C60 C 0.9076(2) 0.6002(5) 0.18550(10) 0.0439(10) Uani 1 1 d .
H122 H 0.9268 0.5199 0.1969 0.066 Uiso 1 1 calc R
H123 H 0.8569 0.6282 0.1928 0.066 Uiso 1 1 calc R
H124 H 0.9465 0.6725 0.1891 0.066 Uiso 1 1 calc R

loop_
_atom_site_aniso_label
_atom_site_aniso_U_11
_atom_site_aniso_U_22
_atom_site_aniso_U_33
_atom_site_aniso_U_23
_atom_site_aniso_U_13
_atom_site_aniso_U_12
Si1 0.0289(5) 0.0393(6) 0.0387(7) 0.0002(5) 0.0023(4) -0.0026(4)
C1 0.030(2) 0.042(2) 0.049(3) 0.0033(18) 0.0062(17) -0.0021(17)
C2 0.0301(19) 0.035(2) 0.043(3) 0.0013(17) 0.0007(16) 0.0000(16)
Si2 0.0267(5) 0.0386(6) 0.0399(7) -0.0008(4) 0.0026(4) 0.0014(4)
C3 0.032(2) 0.036(2) 0.052(3) -0.0047(18) -0.0037(17) 0.0017(17)
C4 0.041(2) 0.035(2) 0.050(3) 0.0058(18) -0.0063(18) 0.0001(18)
Si3 0.0294(5) 0.0401(6) 0.0377(6) -0.0003(5) 0.0032(4) -0.0006(4)
C5 0.083(4) 0.052(3) 0.060(4) 0.009(2) 0.028(3) 0.007(3)
C6 0.030(2) 0.048(3) 0.044(3) -0.0032(18) -0.0002(16) 0.0008(18)
C7 0.078(4) 0.063(3) 0.055(3) 0.009(2) 0.008(3) 0.013(3)
C8 0.048(3) 0.061(4) 0.132(6) -0.024(3) -0.033(3) 0.009(3)
C9 0.049(3) 0.061(3) 0.066(3) -0.006(2) 0.005(2) 0.014(2)
C10 0.032(2) 0.054(3) 0.061(3) -0.019(2) -0.0049(19) 0.0052(19)
C11 0.044(2) 0.049(3) 0.071(3) -0.017(2) -0.010(2) 0.001(2)
C12 0.055(3) 0.071(4) 0.132(6) -0.038(4) -0.050(3) 0.023(3)
C13 0.048(3) 0.109(5) 0.103(5) -0.044(4) 0.033(3) -0.034(3)
C14 0.029(2) 0.049(3) 0.051(3) -0.0034(19) 0.0090(17) -0.0064(18)
C15 0.036(2) 0.056(3) 0.057(3) 0.008(2) 0.0076(19) -0.006(2)
C16 0.032(2) 0.048(3) 0.043(3) -0.0021(18) 0.0010(16) -0.0027(18)
C17 0.054(3) 0.052(3) 0.061(3) -0.005(2) -0.010(2) -0.009(2)
Si4 0.0289(5) 0.0445(7) 0.0427(7) -0.0004(5) 0.0051(4) 0.0005(5)
C18 0.034(2) 0.058(3) 0.055(3) 0.003(2) 0.0044(18) -0.004(2)
C19 0.035(2) 0.050(3) 0.043(3) 0.0068(19) 0.0027(17) 0.0028(18)
C20 0.043(2) 0.076(4) 0.051(3) 0.006(2) -0.008(2) 0.001(2)
C21 0.051(3) 0.060(3) 0.058(3) 0.015(2) 0.008(2) -0.002(2)
C22 0.045(2) 0.044(3) 0.055(3) 0.005(2) 0.0045(19) 0.0088(19)
C23 0.041(2) 0.049(3) 0.055(3) -0.001(2) 0.0150(19) 0.006(2)
C24 0.064(3) 0.077(4) 0.052(3) -0.007(2) 0.025(2) -0.003(3)
C25 0.054(3) 0.060(3) 0.059(3) -0.021(2) 0.014(2) -0.002(2)
C26 0.049(3) 0.058(3) 0.074(4) -0.002(2) 0.024(2) 0.008(2)
C27 0.046(2) 0.050(3) 0.057(3) -0.004(2) -0.007(2) 0.009(2)
C28 0.047(2) 0.043(3) 0.067(3) -0.005(2) 0.003(2) 0.007(2)
C29 0.067(3) 0.049(3) 0.074(4) 0.008(2) -0.007(3) 0.011(2)
C30 0.093(5) 0.081(5) 0.098(5) 0.023(4) -0.029(4) -0.013(4)
Si5 0.0251(5) 0.0403(6) 0.0373(6) 0.0003(4) 0.0035(4) 0.0004(4)
C31 0.0283(19) 0.045(2) 0.042(2) -0.0017(17) 0.0062(16) 0.0007(17)
C32 0.0281(18) 0.035(2) 0.045(3) -0.0010(17) 0.0047(16) 0.0013(16)
Si6 0.0272(5) 0.0395(6) 0.0358(6) 0.0009(4) 0.0039(4) 0.0009(4)
C33 0.032(2) 0.052(3) 0.042(3) 0.0012(19) 0.0051(16) 0.0052(18)
C34 0.0288(19) 0.040(2) 0.044(3) 0.0012(17) 0.0051(16) 0.0024(16)
Si7 0.0295(5) 0.0422(6) 0.0385(7) 0.0033(5) 0.0042(4) -0.0001(5)
C35 0.044(2) 0.054(3) 0.046(3) 0.004(2) 0.0076(19) -0.001(2)
C36 0.035(2) 0.038(2) 0.042(2) 0.0019(17) -0.0034(16) 0.0014(17)
C37 0.034(2) 0.050(3) 0.061(3) 0.003(2) -0.0022(19) 0.0037(19)
C38 0.034(2) 0.057(3) 0.061(3) -0.009(2) 0.0015(19) 0.012(2)
C39 0.046(3) 0.057(3) 0.057(3) 0.015(2) -0.002(2) 0.003(2)
C40 0.033(2) 0.041(2) 0.046(3) 0.0042(18) 0.0038(17) -0.0026(17)
C41 0.037(2) 0.052(3) 0.050(3) -0.002(2) -0.0007(18) -0.0049(19)
C42 0.042(2) 0.057(3) 0.070(3) 0.013(2) -0.001(2) -0.011(2)
C43 0.036(2) 0.059(3) 0.058(3) 0.000(2) 0.0113(19) -0.001(2)
C44 0.033(2) 0.055(3) 0.038(2) -0.0072(18) 0.0014(16) -0.0043(18)
C45 0.046(3) 0.068(3) 0.048(3) -0.015(2) 0.008(2) -0.009(2)
C46 0.0300(19) 0.039(2) 0.045(3) -0.0022(17) 0.0037(16) -0.0043(16)
C47 0.043(2) 0.052(3) 0.051(3) 0.006(2) 0.0031(19) -0.009(2)
Si8 0.0272(5) 0.0403(6) 0.0382(6) 0.0003(5) 0.0033(4) 0.0011(4)
C48 0.041(2) 0.047(3) 0.045(3) 0.0036(19) 0.0030(18) -0.0005(19)
C49 0.031(2) 0.047(2) 0.044(3) -0.0007(18) 0.0007(16) 0.0001(17)
C50 0.045(2) 0.054(3) 0.045(3) -0.007(2) -0.0022(18) -0.005(2)
C51 0.049(3) 0.043(3) 0.058(3) 0.006(2) 0.003(2) -0.004(2)
C52 0.032(2) 0.065(3) 0.049(3) 0.000(2) 0.0043(17) -0.003(2)
C53 0.0293(19) 0.048(3) 0.046(3) -0.0037(18) 0.0033(16) 0.0006(17)
C54 0.035(2) 0.065(3) 0.054(3) -0.002(2) -0.0010(19) 0.012(2)
C55 0.037(2) 0.066(3) 0.056(3) -0.014(2) 0.010(2) 0.004(2)
C56 0.033(2) 0.058(3) 0.063(3) -0.008(2) 0.0099(19) -0.002(2)
C57 0.049(3) 0.068(3) 0.046(3) 0.014(2) 0.013(2) 0.021(2)
C58 0.076(4) 0.070(4) 0.090(5) 0.001(3) -0.021(3) 0.010(3)
C59 0.0259(19) 0.063(3) 0.051(3) 0.005(2) 0.0088(17) 0.0088(19)
C60 0.033(2) 0.053(3) 0.047(3) -0.0056(19) 0.0086(17) 0.0010(18)

loop_
_atom_type_symbol
_atom_type_description
_atom_type_scat_dispersion_real
_atom_type_scat_dispersion_imag
_atom_type_scat_source
C C 0.0033 0.0016 'International Tables Vol C Tables 4.2.6.8 and 6.1.1.4'
H H 0.0000 0.0000 'International Tables Vol C Tables 4.2.6.8 and 6.1.1.4'
Si Si 0.0817 0.0704 'International Tables Vol C Tables 4.2.6.8 and 6.1.1.4'

loop_
_geom_angle_atom_site_label_1
_geom_angle_atom_site_label_2
_geom_angle_atom_site_label_3
_geom_angle
C4 Si1 C1 103.45(18)
C4 Si1 Si2 76.55(15)
C1 Si1 Si2 75.90(13)
C4 Si1 Si3 122.18(14)
C1 Si1 Si3 122.54(13)
Si2 Si1 Si3 142.81(6)
C2 C1 C14 126.9(4)
C2 C1 Si1 104.3(3)
C14 C1 Si1 128.3(3)
C1 C2 C16 124.3(3)
C1 C2 Si2 103.8(3)
C16 C2 Si2 131.6(3)
C2 Si2 C3 105.90(17)
C2 Si2 Si1 75.91(13)
C3 Si2 Si1 75.29(13)
C2 Si2 Si4 123.81(13)
C3 Si2 Si4 123.08(13)
Si1 Si2 Si4 138.21(7)
C4 C3 C27 124.9(4)
C4 C3 Si2 104.1(3)
C27 C3 Si2 130.4(3)
C3 C4 C29 126.1(4)
C3 C4 Si1 104.1(3)
C29 C4 Si1 128.3(3)
C5 Si3 C10 108.6(2)
C5 Si3 C6 106.5(2)
C10 Si3 C6 114.9(2)
C5 Si3 Si1 106.79(17)
C10 Si3 Si1 108.01(14)
C6 Si3 Si1 111.77(14)
C8 C6 C9 108.6(4)
C8 C6 C7 108.9(4)
C9 C6 C7 105.4(4)
C8 C6 Si3 108.9(3)
C9 C6 Si3 111.4(3)
C7 C6 Si3 113.5(3)
C13 C10 C11 109.0(4)
C13 C10 C12 108.8(5)
C11 C10 C12 107.6(4)
C13 C10 Si3 111.6(3)
C11 C10 Si3 112.0(3)
C12 C10 Si3 107.8(3)
C15 C14 C1 112.2(3)
C17 C16 C2 113.9(3)
C18 Si4 C23 108.9(2)
C18 Si4 C19 107.6(2)
C23 Si4 C19 114.7(2)
C18 Si4 Si2 105.49(15)
C23 Si4 Si2 111.01(15)
C19 Si4 Si2 108.67(13)
C22 C19 C21 107.9(4)
C22 C19 C20 107.2(3)
C21 C19 C20 108.8(4)
C22 C19 Si4 108.3(3)
C21 C19 Si4 111.4(3)
C20 C19 Si4 113.0(3)
C26 C23 C25 108.0(4)
C26 C23 C24 107.4(4)
C25 C23 C24 109.4(4)
C26 C23 Si4 108.5(3)
C25 C23 Si4 111.5(3)
C24 C23 Si4 112.0(3)
C28 C27 C3 113.5(3)
C30 C29 C4 117.0(5)
C31 Si5 C34 105.89(17)
C31 Si5 Si6 75.92(13)
C34 Si5 Si6 75.53(13)
C31 Si5 Si7 123.08(13)
C34 Si5 Si7 122.18(13)
Si6 Si5 Si7 140.67(6)
C32 C31 C44 125.9(4)
C32 C31 Si5 104.6(3)
C44 C31 Si5 129.3(3)
C31 C32 C46 126.3(4)
C31 C32 Si6 103.6(3)
C46 C32 Si6 129.9(3)
C33 Si6 C32 105.91(18)
C33 Si6 Si5 75.98(13)
C32 Si6 Si5 75.80(12)
C33 Si6 Si8 118.90(14)
C32 Si6 Si8 123.65(12)
Si5 Si6 Si8 144.28(6)
C34 C33 C57 124.6(4)
C34 C33 Si6 104.1(3)
C57 C33 Si6 131.2(3)
C33 C34 C59 125.0(4)
C33 C34 Si5 104.3(3)
C59 C34 Si5 130.5(3)
C35 Si7 C36 106.48(19)
C35 Si7 C40 108.22(19)
C36 Si7 C40 114.84(18)
C35 Si7 Si5 111.44(15)
C36 Si7 Si5 107.75(13)
C40 Si7 Si5 108.16(13)
C38 C36 C37 108.0(4)
C38 C36 C39 109.1(4)
C37 C36 C39 107.5(3)
C38 C36 Si7 112.0(3)
C37 C36 Si7 108.6(3)
C39 C36 Si7 111.4(3)
C41 C40 C43 107.9(3)
C41 C40 C42 109.1(4)
C43 C40 C42 107.4(3)
C41 C40 Si7 111.2(3)
C43 C40 Si7 108.7(3)
C42 C40 Si7 112.4(3)
C45 C44 C31 114.8(3)
C32 C46 C47 113.5(3)
C48 Si8 C53 108.20(19)
C48 Si8 C49 106.66(19)
C53 Si8 C49 114.63(18)
C48 Si8 Si6 108.07(15)
C53 Si8 Si6 109.93(14)
C49 Si8 Si6 109.10(14)
C50 C49 C51 109.1(4)
C50 C49 C52 107.7(3)
C51 C49 C52 107.4(4)
C50 C49 Si8 111.7(3)
C51 C49 Si8 112.3(3)
C52 C49 Si8 108.5(3)
C56 C53 C55 108.0(3)
C56 C53 C54 108.3(3)
C55 C53 C54 108.3(4)
C56 C53 Si8 108.7(3)
C55 C53 Si8 112.2(3)
C54 C53 Si8 111.2(3)
C58 C57 C33 112.2(4)
C60 C59 C34 114.8(3)

loop_
_geom_bond_atom_site_label_1
_geom_bond_atom_site_label_2
_geom_bond_distance
Si1 C4 1.908(4)
Si1 C1 1.922(4)
Si1 Si2 2.2911(15)
Si1 Si3 2.3796(16)
C1 C2 1.355(6)
C1 C14 1.524(5)
C2 C16 1.520(5)
C2 Si2 1.929(4)
Si2 C3 1.935(4)
Si2 Si4 2.3766(16)
C3 C4 1.357(6)
C3 C27 1.522(6)
C4 C29 1.565(6)
Si3 C5 1.884(5)
Si3 C10 1.911(4)
Si3 C6 1.911(4)
C6 C8 1.517(6)
C6 C9 1.542(6)
C6 C7 1.549(6)
C10 C13 1.525(7)
C10 C11 1.530(6)
C10 C12 1.543(7)
C14 C15 1.509(6)
C16 C17 1.513(6)
Si4 C18 1.880(4)
Si4 C23 1.909(4)
Si4 C19 1.912(4)
C19 C22 1.535(6)
C19 C21 1.541(6)
C19 C20 1.551(6)
C23 C26 1.539(6)
C23 C25 1.544(6)
C23 C24 1.550(6)
C27 C28 1.518(6)
C29 C30 1.460(7)
Si5 C31 1.926(4)
Si5 C34 1.932(4)
Si5 Si6 2.2971(15)
Si5 Si7 2.3807(16)
C31 C32 1.353(6)
C31 C44 1.520(5)
C32 C46 1.518(5)
C32 Si6 1.941(4)
Si6 C33 1.925(4)
Si6 Si8 2.3797(15)
C33 C34 1.349(6)
C33 C57 1.516(6)
C34 C59 1.527(5)
Si7 C35 1.888(4)
Si7 C36 1.915(4)
Si7 C40 1.920(4)
C36 C38 1.528(6)
C36 C37 1.536(6)
C36 C39 1.543(6)
C40 C41 1.536(6)
C40 C43 1.540(6)
C40 C42 1.546(6)
C44 C45 1.507(6)
C46 C47 1.519(6)
Si8 C48 1.881(4)
Si8 C53 1.911(4)
Si8 C49 1.924(4)
C49 C50 1.537(6)
C49 C51 1.543(6)
C49 C52 1.543(5)
C53 C56 1.535(6)
C53 C55 1.539(6)
C53 C54 1.540(6)
C57 C58 1.460(7)
C59 C60 1.503(6)

loop_
_geom_torsion_atom_site_label_1
_geom_torsion_atom_site_label_2
_geom_torsion_atom_site_label_3
_geom_torsion_atom_site_label_4
_geom_torsion
C4 Si1 C1 C2 -74.8(3)
Si2 Si1 C1 C2 -2.6(3)
Si3 Si1 C1 C2 141.9(2)
C4 Si1 C1 C14 97.3(4)
Si2 Si1 C1 C14 169.4(4)
Si3 Si1 C1 C14 -46.1(4)
C14 C1 C2 C16 5.5(7)
Si1 C1 C2 C16 177.6(3)
C14 C1 C2 Si2 -169.1(4)
Si1 C1 C2 Si2 3.1(3)
C1 C2 Si2 C3 67.3(3)
C16 C2 Si2 C3 -106.7(4)
C1 C2 Si2 Si1 -2.6(2)
C16 C2 Si2 Si1 -176.5(4)
C1 C2 Si2 Si4 -141.8(2)
C16 C2 Si2 Si4 44.2(4)
C4 Si1 Si2 C2 109.69(18)
C1 Si1 Si2 C2 1.83(18)
Si3 Si1 Si2 C2 -124.09(15)
C4 Si1 Si2 C3 -1.29(17)
C1 Si1 Si2 C3 -109.15(18)
Si3 Si1 Si2 C3 124.94(15)
C4 Si1 Si2 Si4 -124.86(15)
C1 Si1 Si2 Si4 127.28(15)
Si3 Si1 Si2 Si4 1.36(15)
C2 Si2 C3 C4 -68.5(3)
Si1 Si2 C3 C4 1.8(2)
Si4 Si2 C3 C4 140.3(2)
C2 Si2 C3 C27 102.4(4)
Si1 Si2 C3 C27 172.8(4)
Si4 Si2 C3 C27 -48.7(4)
C27 C3 C4 C29 -7.3(7)
Si2 C3 C4 C29 164.3(4)
C27 C3 C4 Si1 -173.8(3)
Si2 C3 C4 Si1 -2.2(3)
C1 Si1 C4 C3 73.5(3)
Si2 Si1 C4 C3 1.8(2)
Si3 Si1 C4 C3 -143.0(2)
C1 Si1 C4 C29 -92.6(4)
Si2 Si1 C4 C29 -164.3(4)
Si3 Si1 C4 C29 50.9(4)
C4 Si1 Si3 C5 -62.6(2)
C1 Si1 Si3 C5 74.1(2)
Si2 Si1 Si3 C5 -174.7(2)
C4 Si1 Si3 C10 54.0(2)
C1 Si1 Si3 C10 -169.3(2)
Si2 Si1 Si3 C10 -58.1(2)
C4 Si1 Si3 C6 -178.7(2)
C1 Si1 Si3 C6 -42.0(2)
Si2 Si1 Si3 C6 69.26(17)
C5 Si3 C6 C8 -77.7(4)
C10 Si3 C6 C8 162.1(4)
Si1 Si3 C6 C8 38.5(4)
C5 Si3 C6 C9 42.0(4)
C10 Si3 C6 C9 -78.2(4)
Si1 Si3 C6 C9 158.3(3)
C5 Si3 C6 C7 160.8(4)
C10 Si3 C6 C7 40.6(4)
Si1 Si3 C6 C7 -83.0(3)
C5 Si3 C10 C13 170.4(4)
C6 Si3 C10 C13 -70.6(4)
Si1 Si3 C10 C13 54.9(4)
C5 Si3 C10 C11 -67.1(4)
C6 Si3 C10 C11 51.9(4)
Si1 Si3 C10 C11 177.4(3)
C5 Si3 C10 C12 51.0(4)
C6 Si3 C10 C12 170.1(4)
Si1 Si3 C10 C12 -64.4(4)
C2 C1 C14 C15 128.7(5)
Si1 C1 C14 C15 -41.6(5)
C1 C2 C16 C17 -90.4(5)
Si2 C2 C16 C17 82.5(5)
C2 Si2 Si4 C18 163.8(2)
C3 Si2 Si4 C18 -50.2(2)
Si1 Si2 Si4 C18 55.74(18)
C2 Si2 Si4 C23 -78.5(2)
C3 Si2 Si4 C23 67.6(2)
Si1 Si2 Si4 C23 173.52(16)
C2 Si2 Si4 C19 48.6(2)
C3 Si2 Si4 C19 -165.3(2)
Si1 Si2 Si4 C19 -59.42(17)
C18 Si4 C19 C22 -74.1(3)
C23 Si4 C19 C22 164.6(3)
Si2 Si4 C19 C22 39.7(3)
C18 Si4 C19 C21 44.5(4)
C23 Si4 C19 C21 -76.9(4)
Si2 Si4 C19 C21 158.2(3)
C18 Si4 C19 C20 167.4(3)
C23 Si4 C19 C20 46.1(4)
Si2 Si4 C19 C20 -78.9(3)
C18 Si4 C23 C26 46.1(4)
C19 Si4 C23 C26 166.7(3)
Si2 Si4 C23 C26 -69.6(3)
C18 Si4 C23 C25 164.8(3)
C19 Si4 C23 C25 -74.5(4)
Si2 Si4 C23 C25 49.1(4)
C18 Si4 C23 C24 -72.3(4)
C19 Si4 C23 C24 48.4(4)
Si2 Si4 C23 C24 172.0(3)
C4 C3 C27 C28 113.0(5)
Si2 C3 C27 C28 -56.3(6)
C3 C4 C29 C30 84.8(7)
Si1 C4 C29 C30 -112.0(5)
C34 Si5 C31 C32 -68.4(3)
Si6 Si5 C31 C32 1.7(2)
Si7 Si5 C31 C32 143.8(2)
C34 Si5 C31 C44 108.1(4)
Si6 Si5 C31 C44 178.3(4)
Si7 Si5 C31 C44 -39.7(4)
C44 C31 C32 C46 -3.4(6)
Si5 C31 C32 C46 173.3(3)
C44 C31 C32 Si6 -178.7(3)
Si5 C31 C32 Si6 -2.1(3)
C31 C32 Si6 C33 72.3(3)
C46 C32 Si6 C33 -102.8(4)
C31 C32 Si6 Si5 1.7(2)
C46 C32 Si6 Si5 -173.4(4)
C31 C32 Si6 Si8 -145.2(2)
C46 C32 Si6 Si8 39.7(4)
C31 Si5 Si6 C33 -111.99(18)
C34 Si5 Si6 C33 -1.12(18)
Si7 Si5 Si6 C33 122.45(16)
C31 Si5 Si6 C32 -1.22(17)
C34 Si5 Si6 C32 109.65(17)
Si7 Si5 Si6 C32 -126.78(14)
C31 Si5 Si6 Si8 127.61(15)
C34 Si5 Si6 Si8 -121.52(16)
Si7 Si5 Si6 Si8 2.05(16)
C32 Si6 C33 C34 -68.9(3)
Si5 Si6 C33 C34 1.6(3)
Si8 Si6 C33 C34 146.5(3)
C32 Si6 C33 C57 108.2(4)
Si5 Si6 C33 C57 178.6(5)
Si8 Si6 C33 C57 -36.5(5)
C57 C33 C34 C59 -3.6(7)
Si6 C33 C34 C59 173.7(3)
C57 C33 C34 Si5 -179.2(4)
Si6 C33 C34 Si5 -1.9(3)
C31 Si5 C34 C33 72.0(3)
Si6 Si5 C34 C33 1.6(3)
Si7 Si5 C34 C33 -139.8(3)
C31 Si5 C34 C59 -103.2(4)
Si6 Si5 C34 C59 -173.6(4)
Si7 Si5 C34 C59 45.0(4)
C31 Si5 Si7 C35 61.6(2)
C34 Si5 Si7 C35 -81.2(2)
Si6 Si5 Si7 C35 171.23(16)
C31 Si5 Si7 C36 -54.9(2)
C34 Si5 Si7 C36 162.4(2)
Si6 Si5 Si7 C36 54.76(16)
C31 Si5 Si7 C40 -179.6(2)
C34 Si5 Si7 C40 37.7(2)
Si6 Si5 Si7 C40 -69.93(16)
C35 Si7 C36 C38 166.9(3)
C40 Si7 C36 C38 47.2(4)
Si5 Si7 C36 C38 -73.4(3)
C35 Si7 C36 C37 -73.8(3)
C40 Si7 C36 C37 166.4(3)
Si5 Si7 C36 C37 45.8(3)
C35 Si7 C36 C39 44.4(3)
C40 Si7 C36 C39 -75.3(3)
Si5 Si7 C36 C39 164.1(3)
C35 Si7 C40 C41 163.1(3)
C36 Si7 C40 C41 -78.1(3)
Si5 Si7 C40 C41 42.3(3)
C35 Si7 C40 C43 44.5(3)
C36 Si7 C40 C43 163.3(3)
Si5 Si7 C40 C43 -76.4(3)
C35 Si7 C40 C42 -74.3(4)
C36 Si7 C40 C42 44.5(4)
Si5 Si7 C40 C42 164.9(3)
C32 C31 C44 C45 138.9(4)
Si5 C31 C44 C45 -37.0(6)
C31 C32 C46 C47 -137.0(4)
Si6 C32 C46 C47 37.2(5)
C33 Si6 Si8 C48 54.1(2)
C32 Si6 Si8 C48 -83.9(2)
Si5 Si6 Si8 C48 161.20(16)
C33 Si6 Si8 C53 172.0(2)
C32 Si6 Si8 C53 34.0(2)
Si5 Si6 Si8 C53 -80.91(17)
C33 Si6 Si8 C49 -61.5(2)
C32 Si6 Si8 C49 160.5(2)
Si5 Si6 Si8 C49 45.59(17)
C48 Si8 C49 C50 43.9(3)
C53 Si8 C49 C50 -75.8(3)
Si6 Si8 C49 C50 160.4(3)
C48 Si8 C49 C51 166.8(3)
C53 Si8 C49 C51 47.1(4)
Si6 Si8 C49 C51 -76.7(3)
C48 Si8 C49 C52 -74.6(3)
C53 Si8 C49 C52 165.7(3)
Si6 Si8 C49 C52 41.9(3)
C48 Si8 C53 C56 46.4(3)
C49 Si8 C53 C56 165.3(3)
Si6 Si8 C53 C56 -71.4(3)
C48 Si8 C53 C55 -73.0(4)
C49 Si8 C53 C55 45.9(4)
Si6 Si8 C53 C55 169.2(3)
C48 Si8 C53 C54 165.6(3)
C49 Si8 C53 C54 -75.6(3)
Si6 Si8 C53 C54 47.7(3)
C34 C33 C57 C58 96.5(6)
Si6 C33 C57 C58 -80.0(6)
C33 C34 C59 C60 -143.8(4)
Si5 C34 C59 C60 30.5(6)
